data_2220718
loop_
_publ_author_name
'Zhang, Hongming'
'Akubathini, Shashidhar Kumar'
'Ankati, Haribabu'
'Biehl, Ed'

_publ_section_title
;
 (<i>Z</i>)-3-[(<i>E</i>)-3-Phenylallylidene]indolin-2-one
;
_journal_coeditor_code BT2843
_journal_issue 2
_journal_name_full 'Acta Crystallographica Section E'
_journal_page_first o363
_journal_paper_doi 10.1107/S1600536809002037
_journal_volume 65
_journal_year 2009
_chemical_formula_iupac 'C17 H13 N O'
_chemical_formula_moiety 'C17 H13 N O'
_chemical_formula_sum 'C17 H13 N O'
_chemical_formula_weight 247.28
_chemical_name_systematic
;
(<i>Z</i>)-3-[(<i>E</i>)-3-Phenylallylidene]indolin-2-one
;
_space_group_IT_number 4
_symmetry_cell_setting monoclinic
_symmetry_space_group_name_Hall 'P 2yb'
_symmetry_space_group_name_H-M 'P 1 21 1'
_atom_sites_solution_hydrogens geom
_atom_sites_solution_primary direct
_atom_sites_solution_secondary difmap
_audit_creation_method SHELXL-97
_cell_angle_alpha 90.00
_cell_angle_beta 94.3120(10)
_cell_angle_gamma 90.00
_cell_formula_units_Z 4
_cell_length_a 5.8373(4)
_cell_length_b 15.3294(11)
_cell_length_c 14.6516(10)
_cell_measurement_reflns_used 3505
_cell_measurement_temperature 296(2)
_cell_measurement_theta_max 28.11
_cell_measurement_theta_min 2.65
_cell_volume 1307.35(16)
_computing_cell_refinement 'SAINT (Bruker 1997)'
_computing_data_collection 'SMART (Bruker 1997)'
_computing_data_reduction 'SAINT (Bruker 1997)'
_computing_molecular_graphics 'SHELXTL (Sheldrick, 2008)'
_computing_publication_material 'SHELXTL (Sheldrick, 2008) and publCIF (Westrip, 2009)'
_computing_structure_refinement 'SHELXL97 (Sheldrick, 2008)'
_computing_structure_solution 'SHELXS97 (Sheldrick, 2008)'
_diffrn_ambient_temperature 296(2)
_diffrn_detector_area_resol_mean 83.33
_diffrn_measured_fraction_theta_full 0.974
_diffrn_measured_fraction_theta_max 0.974
_diffrn_measurement_device_type 'Bruker SMART APEX'
_diffrn_measurement_method '\f and \w'
_diffrn_radiation_monochromator graphite
_diffrn_radiation_source 'fine-focus sealed tube'
_diffrn_radiation_type MoK\a
_diffrn_radiation_wavelength 0.71073
_diffrn_reflns_av_R_equivalents 0.0318
_diffrn_reflns_av_sigmaI/netI 0.0305
_diffrn_reflns_limit_h_max 7
_diffrn_reflns_limit_h_min -7
_diffrn_reflns_limit_k_max 20
_diffrn_reflns_limit_k_min -19
_diffrn_reflns_limit_l_max 19
_diffrn_reflns_limit_l_min -19
_diffrn_reflns_number 12503
_diffrn_reflns_theta_full 28.31
_diffrn_reflns_theta_max 28.31
_diffrn_reflns_theta_min 1.39
_exptl_absorpt_coefficient_mu 0.078
_exptl_absorpt_correction_T_max 0.994
_exptl_absorpt_correction_T_min 0.971
_exptl_absorpt_correction_type multi-scan
_exptl_absorpt_process_details '(SADABS; Sheldrick, 1996)'
_exptl_crystal_colour orange
_exptl_crystal_density_diffrn 1.256
_exptl_crystal_density_method 'not measured'
_exptl_crystal_description plates
_exptl_crystal_F_000 520
_exptl_crystal_size_max 0.38
_exptl_crystal_size_mid 0.21
_exptl_crystal_size_min 0.08
_refine_diff_density_max 0.167
_refine_diff_density_min -0.152
_refine_ls_extinction_method none
_refine_ls_goodness_of_fit_ref 1.113
_refine_ls_hydrogen_treatment constr
_refine_ls_matrix_type full
_refine_ls_number_parameters 343
_refine_ls_number_reflns 3282
_refine_ls_number_restraints 1
_refine_ls_restrained_S_all 1.113
_refine_ls_R_factor_all 0.083
_refine_ls_R_factor_gt 0.057
_refine_ls_shift/su_max 0.000
_refine_ls_shift/su_mean 0.000
_refine_ls_structure_factor_coef Fsqd
_refine_ls_weighting_details 'calc w=1/[\s^2^(Fo^2^)+(0.0629P)^2^+0.0136P] where P=(Fo^2^+2Fc^2^)/3'
_refine_ls_weighting_scheme calc
_refine_ls_wR_factor_gt 0.120
_refine_ls_wR_factor_ref 0.132
_reflns_number_gt 2386
_reflns_number_total 3282
_reflns_threshold_expression I>2\s(I)
_cod_data_source_file bt2843.cif
_cod_data_source_block I
_cod_original_sg_symbol_H-M 'P 21'
_cod_database_code 2220718
_cod_database_fobs_code 2220718

loop_
_symmetry_equiv_pos_as_xyz
'x, y, z'
'-x, y+1/2, -z'

loop_
_atom_site_type_symbol
_atom_site_label
_atom_site_fract_x
_atom_site_fract_y
_atom_site_fract_z
_atom_site_U_iso_or_equiv
_atom_site_adp_type
_atom_site_calc_flag
_atom_site_refinement_flags
_atom_site_occupancy
_atom_site_disorder_assembly
_atom_site_disorder_group
N N1 0.4059(5) 0.95163(18) 0.38623(17) 0.0543(7) Uani d . 1 . .
H H1 0.2755 0.9773 0.3761 0.065 Uiso calc R 1 . .
C C2 0.5085(5) 0.9366(2) 0.4708(2) 0.0489(8) Uani d . 1 . .
O O2 0.4320(4) 0.95989(17) 0.54301(15) 0.0629(7) Uani d . 1 . .
C C3 0.7271(5) 0.8900(2) 0.4579(2) 0.0472(8) Uani d . 1 . .
C C4 0.8935(6) 0.8445(2) 0.3042(2) 0.0570(9) Uani d . 1 . .
H H4 1.0253 0.8175 0.3303 0.068 Uiso calc R 1 . .
C C5 0.8528(7) 0.8490(3) 0.2103(3) 0.0688(10) Uani d . 1 . .
H H5 0.9586 0.8254 0.1729 0.083 Uiso calc R 1 . .
C C6 0.6563(7) 0.8883(3) 0.1715(2) 0.0710(11) Uani d . 1 . .
H H6 0.6319 0.8903 0.1081 0.085 Uiso calc R 1 . .
C C7 0.4945(6) 0.9250(2) 0.2242(2) 0.0616(9) Uani d . 1 . .
H H7 0.3628 0.9516 0.1976 0.074 Uiso calc R 1 . .
C C8 0.5369(6) 0.9204(2) 0.3177(2) 0.0502(8) Uani d . 1 . .
C C9 0.7351(5) 0.8807(2) 0.3587(2) 0.0462(8) Uani d . 1 . .
C C10 0.8870(6) 0.8656(2) 0.5242(2) 0.0516(8) Uani d . 1 . .
H H10 1.0145 0.8360 0.5057 0.062 Uiso calc R 1 . .
C C11 0.8796(6) 0.8809(2) 0.6199(2) 0.0533(9) Uani d . 1 . .
H H11 0.7472 0.9045 0.6414 0.064 Uiso calc R 1 . .
C C12 1.0558(6) 0.8623(2) 0.6795(2) 0.0561(9) Uani d . 1 . .
H H12 1.1814 0.8356 0.6557 0.067 Uiso calc R 1 . .
C C13 1.0757(6) 0.8790(2) 0.7785(2) 0.0537(8) Uani d . 1 . .
C C14 0.9034(7) 0.9174(2) 0.8247(2) 0.0654(10) Uani d . 1 . .
H H14 0.7671 0.9344 0.7927 0.078 Uiso calc R 1 . .
C C15 0.9330(8) 0.9305(3) 0.9174(3) 0.0809(12) Uani d . 1 . .
H H15 0.8159 0.9563 0.9476 0.097 Uiso calc R 1 . .
C C16 1.1324(10) 0.9062(3) 0.9662(3) 0.0879(14) Uani d . 1 . .
H H16 1.1517 0.9164 1.0289 0.105 Uiso calc R 1 . .
C C17 1.3015(9) 0.8671(4) 0.9220(3) 0.0892(14) Uani d . 1 . .
H H17 1.4350 0.8485 0.9549 0.107 Uiso calc R 1 . .
C C18 1.2756(7) 0.8550(3) 0.8289(3) 0.0686(10) Uani d . 1 . .
H H18 1.3949 0.8302 0.7992 0.082 Uiso calc R 1 . .
N N21 1.0612(5) 0.08155(18) 0.53233(18) 0.0536(7) Uani d . 1 . .
H H21 1.1927 0.0565 0.5416 0.064 Uiso calc R 1 . .
C C22 0.9524(5) 0.0958(2) 0.4481(2) 0.0492(8) Uani d . 1 . .
O O22 1.0232(4) 0.07199(16) 0.37516(15) 0.0594(6) Uani d . 1 . .
C C23 0.7335(5) 0.1433(2) 0.4633(2) 0.0456(8) Uani d . 1 . .
C C24 0.5755(6) 0.1884(2) 0.6182(2) 0.0556(9) Uani d . 1 . .
H H24 0.4423 0.2150 0.5930 0.067 Uiso calc R 1 . .
C C25 0.6208(7) 0.1840(2) 0.7120(2) 0.0613(9) Uani d . 1 . .
H H25 0.5180 0.2084 0.7502 0.074 Uiso calc R 1 . .
C C26 0.8194(7) 0.1435(3) 0.7497(2) 0.0622(10) Uani d . 1 . .
H H26 0.8460 0.1403 0.8130 0.075 Uiso calc R 1 . .
C C27 0.9781(6) 0.1077(2) 0.6946(2) 0.0567(8) Uani d . 1 . .
H H27 1.1115 0.0810 0.7197 0.068 Uiso calc R 1 . .
C C28 0.9305(6) 0.1132(2) 0.6021(2) 0.0482(8) Uani d . 1 . .
C C29 0.7319(5) 0.1524(2) 0.5624(2) 0.0456(8) Uani d . 1 . .
C C30 0.5699(6) 0.1654(2) 0.3983(2) 0.0530(8) Uani d . 1 . .
H H30 0.4411 0.1931 0.4183 0.064 Uiso calc R 1 . .
C C31 0.5698(6) 0.1515(2) 0.3022(2) 0.0528(8) Uani d . 1 . .
H H31 0.7001 0.1279 0.2790 0.063 Uiso calc R 1 . .
C C32 0.3890(6) 0.1712(2) 0.2440(2) 0.0559(9) Uani d . 1 . .
H H32 0.2614 0.1940 0.2699 0.067 Uiso calc R 1 . .
C C33 0.3687(6) 0.1611(2) 0.1446(2) 0.0522(8) Uani d . 1 . .
C C34 0.5387(7) 0.1255(3) 0.0959(3) 0.0687(10) Uani d . 1 . .
H H34 0.6731 0.1050 0.1268 0.082 Uiso calc R 1 . .
C C35 0.5111(8) 0.1201(3) 0.0017(3) 0.0817(12) Uani d . 1 . .
H H35 0.6266 0.0957 -0.0305 0.098 Uiso calc R 1 . .
C C36 0.3149(9) 0.1503(3) -0.0446(3) 0.0852(13) Uani d . 1 . .
H H36 0.2974 0.1468 -0.1081 0.102 Uiso calc R 1 . .
C C37 0.1474(8) 0.1852(3) 0.0019(3) 0.0829(13) Uani d . 1 . .
H H37 0.0140 0.2058 -0.0297 0.099 Uiso calc R 1 . .
C C38 0.1718(6) 0.1907(3) 0.0951(2) 0.0672(10) Uani d . 1 . .
H H38 0.0538 0.2148 0.1262 0.081 Uiso calc R 1 . .

loop_
_atom_site_aniso_label
_atom_site_aniso_U_11
_atom_site_aniso_U_22
_atom_site_aniso_U_33
_atom_site_aniso_U_12
_atom_site_aniso_U_13
_atom_site_aniso_U_23
N1 0.0485(14) 0.0618(19) 0.0516(16) 0.0099(13) -0.0044(12) -0.0011(13)
C2 0.0476(17) 0.0503(19) 0.0489(19) -0.0030(15) 0.0037(15) 0.0000(15)
O2 0.0579(14) 0.0837(19) 0.0471(14) 0.0140(13) 0.0039(11) -0.0010(13)
C3 0.0504(18) 0.0450(19) 0.0457(19) -0.0058(14) 0.0016(15) -0.0018(14)
C4 0.0536(18) 0.062(2) 0.055(2) 0.0036(17) 0.0005(16) -0.0079(17)
C5 0.074(2) 0.078(3) 0.056(2) 0.000(2) 0.0158(19) -0.0088(19)
C6 0.087(3) 0.084(3) 0.042(2) -0.002(2) 0.0042(19) -0.0036(19)
C7 0.072(2) 0.062(2) 0.049(2) 0.0020(18) -0.0097(17) 0.0047(17)
C8 0.0557(18) 0.0449(18) 0.049(2) -0.0053(15) -0.0015(15) -0.0026(15)
C9 0.0484(17) 0.0418(17) 0.0475(19) -0.0043(15) -0.0019(14) 0.0002(15)
C10 0.0512(18) 0.052(2) 0.051(2) 0.0020(16) 0.0014(15) 0.0002(16)
C11 0.0520(18) 0.055(2) 0.052(2) 0.0042(16) 0.0013(16) 0.0052(17)
C12 0.058(2) 0.061(2) 0.050(2) 0.0075(17) 0.0041(16) 0.0026(17)
C13 0.0572(19) 0.057(2) 0.0453(19) -0.0013(17) -0.0037(15) 0.0055(16)
C14 0.070(2) 0.070(2) 0.056(2) 0.0124(19) 0.0078(18) 0.0073(19)
C15 0.097(3) 0.083(3) 0.066(3) 0.005(2) 0.024(2) 0.000(2)
C16 0.113(4) 0.096(3) 0.053(2) -0.009(3) -0.002(3) -0.011(2)
C17 0.089(3) 0.113(4) 0.062(3) -0.005(3) -0.017(2) -0.002(3)
C18 0.062(2) 0.087(3) 0.055(2) 0.002(2) -0.0039(17) -0.006(2)
N21 0.0479(15) 0.0640(19) 0.0480(16) 0.0086(13) -0.0024(12) -0.0002(14)
C22 0.0486(17) 0.0484(19) 0.0497(19) -0.0011(14) -0.0016(14) 0.0023(14)
O22 0.0573(13) 0.0792(17) 0.0421(13) 0.0106(12) 0.0067(10) -0.0029(11)
C23 0.0466(17) 0.0457(18) 0.0442(18) -0.0005(14) 0.0008(14) 0.0038(14)
C24 0.055(2) 0.059(2) 0.054(2) 0.0009(16) 0.0071(16) -0.0014(16)
C25 0.065(2) 0.068(2) 0.052(2) -0.0025(18) 0.0134(17) -0.0099(18)
C26 0.083(2) 0.063(2) 0.0400(19) -0.003(2) 0.0013(17) -0.0005(17)
C27 0.062(2) 0.060(2) 0.0467(19) 0.0022(17) -0.0053(15) -0.0006(17)
C28 0.0514(18) 0.0470(18) 0.0459(18) -0.0026(16) 0.0016(15) -0.0043(15)
C29 0.0500(17) 0.0451(18) 0.0416(18) -0.0027(15) 0.0026(14) -0.0012(15)
C30 0.0478(17) 0.059(2) 0.053(2) 0.0019(16) 0.0040(15) 0.0051(17)
C31 0.0538(18) 0.058(2) 0.0463(19) 0.0003(17) -0.0006(15) 0.0047(16)
C32 0.0533(19) 0.063(2) 0.052(2) 0.0010(17) 0.0059(16) 0.0080(17)
C33 0.0563(19) 0.053(2) 0.0476(19) -0.0018(17) 0.0057(15) 0.0025(15)
C34 0.070(2) 0.076(3) 0.060(2) 0.008(2) 0.0065(19) 0.008(2)
C35 0.090(3) 0.092(3) 0.066(2) 0.010(3) 0.020(2) -0.008(2)
C36 0.105(3) 0.104(3) 0.045(2) -0.005(3) -0.001(2) -0.002(2)
C37 0.085(3) 0.105(3) 0.056(2) 0.010(3) -0.013(2) -0.001(2)
C38 0.063(2) 0.080(3) 0.057(2) 0.0100(19) -0.0065(18) 0.000(2)

loop_
_atom_type_symbol
_atom_type_description
_atom_type_scat_dispersion_real
_atom_type_scat_dispersion_imag
_atom_type_scat_source
C C 0.0033 0.0016 'International Tables Vol C Tables 4.2.6.8 and 6.1.1.4'
H H 0.0000 0.0000 'International Tables Vol C Tables 4.2.6.8 and 6.1.1.4'
N N 0.0061 0.0033 'International Tables Vol C Tables 4.2.6.8 and 6.1.1.4'
O O 0.0106 0.0060 'International Tables Vol C Tables 4.2.6.8 and 6.1.1.4'

loop_
_geom_angle_atom_site_label_1
_geom_angle_atom_site_label_2
_geom_angle_atom_site_label_3
_geom_angle_site_symmetry_1
_geom_angle_site_symmetry_3
_geom_angle
_geom_angle_publ_flag
C2 N1 C8 . . 111.8(3) ?
C2 N1 H1 . . 124.1 ?
C8 N1 H1 . . 124.1 ?
O2 C2 N1 . . 124.9(3) ?
O2 C2 C3 . . 128.2(3) ?
N1 C2 C3 . . 106.8(3) ?
C10 C3 C9 . . 128.0(3) ?
C10 C3 C2 . . 126.5(3) ?
C9 C3 C2 . . 105.4(3) ?
C5 C4 C9 . . 118.9(3) ?
C5 C4 H4 . . 120.6 ?
C9 C4 H4 . . 120.6 ?
C4 C5 C6 . . 120.5(4) ?
C4 C5 H5 . . 119.7 ?
C6 C5 H5 . . 119.7 ?
C5 C6 C7 . . 121.9(3) ?
C5 C6 H6 . . 119.0 ?
C7 C6 H6 . . 119.0 ?
C8 C7 C6 . . 117.1(3) ?
C8 C7 H7 . . 121.4 ?
C6 C7 H7 . . 121.4 ?
C7 C8 N1 . . 129.3(3) ?
C7 C8 C9 . . 122.0(3) ?
N1 C8 C9 . . 108.7(3) ?
C4 C9 C8 . . 119.5(3) ?
C4 C9 C3 . . 133.2(3) ?
C8 C9 C3 . . 107.2(3) ?
C3 C10 C11 . . 126.4(3) ?
C3 C10 H10 . . 116.8 ?
C11 C10 H10 . . 116.8 ?
C12 C11 C10 . . 122.2(3) ?
C12 C11 H11 . . 118.9 ?
C10 C11 H11 . . 118.9 ?
C11 C12 C13 . . 127.7(3) ?
C11 C12 H12 . . 116.2 ?
C13 C12 H12 . . 116.2 ?
C18 C13 C14 . . 117.8(3) ?
C18 C13 C12 . . 118.8(3) ?
C14 C13 C12 . . 123.4(3) ?
C15 C14 C13 . . 120.3(4) ?
C15 C14 H14 . . 119.8 ?
C13 C14 H14 . . 119.8 ?
C14 C15 C16 . . 121.1(4) ?
C14 C15 H15 . . 119.5 ?
C16 C15 H15 . . 119.5 ?
C17 C16 C15 . . 119.3(4) ?
C17 C16 H16 . . 120.4 ?
C15 C16 H16 . . 120.4 ?
C16 C17 C18 . . 120.2(4) ?
C16 C17 H17 . . 119.9 ?
C18 C17 H17 . . 119.9 ?
C17 C18 C13 . . 121.3(4) ?
C17 C18 H18 . . 119.3 ?
C13 C18 H18 . . 119.3 ?
C22 N21 C28 . . 111.2(3) ?
C22 N21 H21 . . 124.4 ?
C28 N21 H21 . . 124.4 ?
O22 C22 N21 . . 125.1(3) ?
O22 C22 C23 . . 128.1(3) ?
N21 C22 C23 . . 106.7(3) ?
C30 C23 C29 . . 128.7(3) ?
C30 C23 C22 . . 125.9(3) ?
C29 C23 C22 . . 105.2(3) ?
C25 C24 C29 . . 118.8(3) ?
C25 C24 H24 . . 120.6 ?
C29 C24 H24 . . 120.6 ?
C24 C25 C26 . . 120.5(3) ?
C24 C25 H25 . . 119.7 ?
C26 C25 H25 . . 119.7 ?
C27 C26 C25 . . 121.2(3) ?
C27 C26 H26 . . 119.4 ?
C25 C26 H26 . . 119.4 ?
C28 C27 C26 . . 117.3(3) ?
C28 C27 H27 . . 121.4 ?
C26 C27 H27 . . 121.4 ?
C27 C28 C29 . . 122.8(3) ?
C27 C28 N21 . . 128.3(3) ?
C29 C28 N21 . . 108.9(3) ?
C24 C29 C28 . . 119.3(3) ?
C24 C29 C23 . . 132.8(3) ?
C28 C29 C23 . . 107.9(3) ?
C23 C30 C31 . . 127.7(3) ?
C23 C30 H30 . . 116.1 ?
C31 C30 H30 . . 116.1 ?
C32 C31 C30 . . 122.5(3) ?
C32 C31 H31 . . 118.7 ?
C30 C31 H31 . . 118.7 ?
C31 C32 C33 . . 127.7(3) ?
C31 C32 H32 . . 116.1 ?
C33 C32 H32 . . 116.1 ?
C34 C33 C38 . . 117.4(3) ?
C34 C33 C32 . . 123.4(3) ?
C38 C33 C32 . . 119.2(3) ?
C33 C34 C35 . . 120.5(4) ?
C33 C34 H34 . . 119.8 ?
C35 C34 H34 . . 119.8 ?
C36 C35 C34 . . 120.4(4) ?
C36 C35 H35 . . 119.8 ?
C34 C35 H35 . . 119.8 ?
C37 C36 C35 . . 119.8(4) ?
C37 C36 H36 . . 120.1 ?
C35 C36 H36 . . 120.1 ?
C36 C37 C38 . . 120.4(4) ?
C36 C37 H37 . . 119.8 ?
C38 C37 H37 . . 119.8 ?
C37 C38 C33 . . 121.5(4) ?
C37 C38 H38 . . 119.3 ?
C33 C38 H38 . . 119.3 ?

loop_
_geom_bond_atom_site_label_1
_geom_bond_atom_site_label_2
_geom_bond_site_symmetry_2
_geom_bond_distance
_geom_bond_publ_flag
N1 C2 . 1.355(4) ?
N1 C8 . 1.392(4) ?
N1 H1 . 0.8600 ?
C2 O2 . 1.232(3) ?
C2 C3 . 1.487(4) ?
C3 C10 . 1.348(4) ?
C3 C9 . 1.464(4) ?
C4 C5 . 1.380(5) ?
C4 C9 . 1.383(5) ?
C4 H4 . 0.9300 ?
C5 C6 . 1.380(6) ?
C5 H5 . 0.9300 ?
C6 C7 . 1.383(5) ?
C6 H6 . 0.9300 ?
C7 C8 . 1.374(4) ?
C7 H7 . 0.9300 ?
C8 C9 . 1.402(4) ?
C10 C11 . 1.426(5) ?
C10 H10 . 0.9300 ?
C11 C12 . 1.328(4) ?
C11 H11 . 0.9300 ?
C12 C13 . 1.469(4) ?
C12 H12 . 0.9300 ?
C13 C18 . 1.384(5) ?
C13 C14 . 1.386(5) ?
C14 C15 . 1.370(5) ?
C14 H14 . 0.9300 ?
C15 C16 . 1.371(6) ?
C15 H15 . 0.9300 ?
C16 C17 . 1.360(7) ?
C16 H16 . 0.9300 ?
C17 C18 . 1.374(5) ?
C17 H17 . 0.9300 ?
C18 H18 . 0.9300 ?
N21 C22 . 1.362(4) ?
N21 C28 . 1.407(4) ?
N21 H21 . 0.8600 ?
C22 O22 . 1.230(4) ?
C22 C23 . 1.501(4) ?
C23 C30 . 1.341(4) ?
C23 C29 . 1.460(4) ?
C24 C25 . 1.380(5) ?
C24 C29 . 1.386(4) ?
C24 H24 . 0.9300 ?
C25 C26 . 1.392(5) ?
C25 H25 . 0.9300 ?
C26 C27 . 1.386(5) ?
C26 H26 . 0.9300 ?
C27 C28 . 1.366(4) ?
C27 H27 . 0.9300 ?
C28 C29 . 1.394(4) ?
C30 C31 . 1.423(4) ?
C30 H30 . 0.9300 ?
C31 C32 . 1.341(4) ?
C31 H31 . 0.9300 ?
C32 C33 . 1.460(4) ?
C32 H32 . 0.9300 ?
C33 C34 . 1.377(5) ?
C33 C38 . 1.388(5) ?
C34 C35 . 1.380(5) ?
C34 H34 . 0.9300 ?
C35 C36 . 1.368(6) ?
C35 H35 . 0.9300 ?
C36 C37 . 1.344(6) ?
C36 H36 . 0.9300 ?
C37 C38 . 1.365(5) ?
C37 H37 . 0.9300 ?
C38 H38 . 0.9300 ?

loop_
_geom_hbond_atom_site_label_D
_geom_hbond_atom_site_label_H
_geom_hbond_atom_site_label_A
_geom_hbond_site_symmetry_A
_geom_hbond_distance_DH
_geom_hbond_distance_HA
_geom_hbond_distance_DA
_geom_hbond_angle_DHA
N21 H21 O2 1_645 0.86 2.03 2.852(3) 158.6
N1 H1 O22 1_465 0.86 2.07 2.893(3) 160.7
